data_4500575
loop_
_publ_author_name
'Sharma, Manish K.'
'Lama, Prem'
'Bharadwaj, Parimal K.'

_publ_section_title
;
 Reversible Single-Crystal to Single-Crystal Exchange of Guests in a
 Seven-Fold Interpenetrated Diamondoid Coordination Polymer
;
_journal_issue 4
_journal_name_full 'Crystal Growth &amp; Design'
_journal_page_first 1411
_journal_paper_doi 10.1021/cg101731j
_journal_volume 11
_journal_year 2011
_chemical_formula_moiety 'C31 H27 N3 O6 Zn'
_chemical_formula_sum 'C31 H27 N3 O6 Zn'
_chemical_formula_weight 602.95
_chemical_name_systematic
;
 ?
;
_space_group_IT_number 9
_symmetry_cell_setting monoclinic
_symmetry_space_group_name_Hall 'C -2yc'
_symmetry_space_group_name_H-M 'C 1 c 1'
_atom_sites_solution_hydrogens geom
_atom_sites_solution_primary direct
_atom_sites_solution_secondary difmap
_audit_creation_method SHELXL-97
_cell_angle_alpha 90.00
_cell_angle_beta 98.917(8)
_cell_angle_gamma 90.00
_cell_formula_units_Z 4
_cell_length_a 13.488(6)
_cell_length_b 24.834(13)
_cell_length_c 8.409(4)
_cell_measurement_reflns_used 999
_cell_measurement_temperature 100(2)
_cell_measurement_theta_max 25.99
_cell_measurement_theta_min 3.28
_cell_volume 2783(2)
_computing_cell_refinement 'SAINT 6.45 ( Bruker, 2003)'
_computing_data_collection 'SMART 5.628 (Bruker, 2003)'
_computing_data_reduction 'SAINT 6.45 ( Bruker, 2003)'
_computing_molecular_graphics 'DIAMOND 2.1e'
_computing_structure_refinement 'SHELXL-97 (Sheldrick, 1997)'
_computing_structure_solution SIR-97
_diffrn_ambient_temperature 100(2)
_diffrn_measured_fraction_theta_full 0.993
_diffrn_measured_fraction_theta_max 0.993
_diffrn_measurement_device_type 'BRUKER SMART APEX'
_diffrn_measurement_method /w-scans
_diffrn_radiation_monochromator graphite
_diffrn_radiation_source 'fine-focus sealed tube'
_diffrn_radiation_type MoK\a
_diffrn_radiation_wavelength 0.71073
_diffrn_reflns_av_R_equivalents 0.0476
_diffrn_reflns_av_sigmaI/netI 0.0983
_diffrn_reflns_limit_h_max 16
_diffrn_reflns_limit_h_min -16
_diffrn_reflns_limit_k_max 30
_diffrn_reflns_limit_k_min -18
_diffrn_reflns_limit_l_max 10
_diffrn_reflns_limit_l_min -10
_diffrn_reflns_number 7648
_diffrn_reflns_theta_full 25.99
_diffrn_reflns_theta_max 25.99
_diffrn_reflns_theta_min 3.28
_exptl_absorpt_coefficient_mu 0.933
_exptl_absorpt_correction_T_max 0.8805
_exptl_absorpt_correction_T_min 0.8072
_exptl_absorpt_correction_type empirical
_exptl_absorpt_process_details SADABS
_exptl_crystal_colour colorless
_exptl_crystal_density_diffrn 1.439
_exptl_crystal_density_method 'not measured'
_exptl_crystal_description needle
_exptl_crystal_F_000 1248
_exptl_crystal_size_max 0.24
_exptl_crystal_size_mid 0.18
_exptl_crystal_size_min 0.14
_refine_diff_density_max 0.967
_refine_diff_density_min -0.496
_refine_diff_density_rms 0.085
_refine_ls_abs_structure_details 'Flack H D (1983), Acta Cryst. A39, 876-881'
_refine_ls_abs_structure_Flack 0.010(16)
_refine_ls_extinction_method none
_refine_ls_goodness_of_fit_ref 1.015
_refine_ls_hydrogen_treatment constr
_refine_ls_matrix_type full
_refine_ls_number_parameters 372
_refine_ls_number_reflns 5075
_refine_ls_number_restraints 0
_refine_ls_restrained_S_all 1.015
_refine_ls_R_factor_all 0.0699
_refine_ls_R_factor_gt 0.0577
_refine_ls_shift/su_max 0.000
_refine_ls_shift/su_mean 0.000
_refine_ls_structure_factor_coef Fsqd
_refine_ls_weighting_details 'calc w=1/[\s^2^(Fo^2^)+(0.0489P)^2^+0.0000P] where P=(Fo^2^+2Fc^2^)/3'
_refine_ls_weighting_scheme calc
_refine_ls_wR_factor_gt 0.1155
_refine_ls_wR_factor_ref 0.1257
_reflns_number_gt 4316
_reflns_number_total 5075
_reflns_threshold_expression >2sigma(I)
_cod_data_source_file cg101731j_si_002.cif
_cod_data_source_block Compound1
_cod_depositor_comments
;
The following automatic conversions were performed:

'_symmetry_cell_setting' value 'Monoclinic' changed to 'monoclinic'
according to /home/saulius/struct/CIF-dictionaries/cif_core.dic
dictionary named 'cif_core.dic' version 2.4.1 from 2010-06-29.

Automatic conversion script
Id: cif_fix_values 1715 2011-07-08 13:25:40Z adriana 
;
_cod_original_sg_symbol_H-M Cc
_cod_database_code 4500575

loop_
_symmetry_equiv_pos_as_xyz
'x, y, z'
'x, -y, z+1/2'
'x+1/2, y+1/2, z'
'x+1/2, -y+1/2, z+1/2'

loop_
_atom_site_label
_atom_site_type_symbol
_atom_site_fract_x
_atom_site_fract_y
_atom_site_fract_z
_atom_site_U_iso_or_equiv
_atom_site_adp_type
_atom_site_occupancy
_atom_site_symmetry_multiplicity
_atom_site_calc_flag
_atom_site_refinement_flags
Zn1 Zn 0.20896(5) 0.59120(2) 0.52189(7) 0.01743(16) Uani 1 1 d .
O1 O 0.1490(3) 0.61908(17) 0.3108(5) 0.0250(10) Uani 1 1 d .
O2 O 0.1153(3) 0.69194(16) 0.4460(5) 0.0346(10) Uani 1 1 d .
O3 O 0.3027(3) 0.52909(16) 0.4750(5) 0.0236(9) Uani 1 1 d .
O4 O 0.3692(3) 0.61070(16) 0.4846(4) 0.0215(8) Uani 1 1 d .
O5 O 0.8241(4) 0.3456(2) 0.8163(9) 0.0691(19) Uani 1 1 d .
N1 N -0.2510(3) 0.8723(2) -0.7593(6) 0.0171(11) Uani 1 1 d .
N2 N 1.0829(4) 0.4484(2) 0.0772(6) 0.0213(12) Uani 1 1 d .
N3 N 0.7306(4) 0.3257(2) 0.5748(10) 0.056(2) Uani 1 1 d .
C1 C 0.1140(4) 0.6672(3) 0.3183(7) 0.0237(14) Uani 1 1 d .
C2 C 0.0656(4) 0.6911(2) 0.1619(7) 0.0198(13) Uani 1 1 d .
C3 C 0.0641(4) 0.6637(3) 0.0171(7) 0.0217(15) Uani 1 1 d .
H3 H 0.0951 0.6293 0.0164 0.026 Uiso 1 1 calc R
C4 C 0.0179(4) 0.6862(3) -0.1248(8) 0.0268(15) Uani 1 1 d .
H4 H 0.0172 0.6668 -0.2223 0.032 Uiso 1 1 calc R
C5 C -0.0275(4) 0.7362(3) -0.1298(7) 0.0224(14) Uani 1 1 d .
C6 C -0.0258(4) 0.7640(2) 0.0168(6) 0.0249(13) Uani 1 1 d .
H6 H -0.0562 0.7985 0.0171 0.030 Uiso 1 1 calc R
C7 C 0.0197(4) 0.7415(2) 0.1600(7) 0.0250(13) Uani 1 1 d .
H7 H 0.0198 0.7605 0.2580 0.030 Uiso 1 1 calc R
C8 C -0.0761(4) 0.7578(3) -0.2850(7) 0.0236(14) Uani 1 1 d .
H8 H -0.0739 0.7360 -0.3773 0.028 Uiso 1 1 calc R
C9 C -0.1226(4) 0.8047(3) -0.3083(8) 0.0242(14) Uani 1 1 d .
H9 H -0.1272 0.8258 -0.2156 0.029 Uiso 1 1 calc R
C10 C -0.1679(4) 0.8269(3) -0.4645(8) 0.0232(14) Uani 1 1 d .
C11 C -0.1959(4) 0.8801(2) -0.4772(6) 0.0216(12) Uani 1 1 d .
H11 H -0.1872 0.9022 -0.3840 0.026 Uiso 1 1 calc R
C12 C -0.2367(4) 0.9017(2) -0.6250(6) 0.0205(12) Uani 1 1 d .
H12 H -0.2550 0.9387 -0.6307 0.025 Uiso 1 1 calc R
C13 C -0.2236(4) 0.8201(2) -0.7471(8) 0.0264(14) Uani 1 1 d .
H13 H -0.2332 0.7988 -0.8420 0.032 Uiso 1 1 calc R
C14 C -0.1829(4) 0.7963(2) -0.6057(8) 0.0263(14) Uani 1 1 d .
H14 H -0.1649 0.7592 -0.6033 0.032 Uiso 1 1 calc R
C15 C 0.3746(4) 0.5613(2) 0.4614(7) 0.0178(13) Uani 1 1 d .
C16 C 0.4691(4) 0.5395(3) 0.4076(6) 0.0211(12) Uani 1 1 d .
C17 C 0.4790(5) 0.4858(3) 0.3718(8) 0.0294(15) Uani 1 1 d .
H17 H 0.4262 0.4613 0.3819 0.035 Uiso 1 1 calc R
C18 C 0.5675(4) 0.4673(3) 0.3203(8) 0.0301(15) Uani 1 1 d .
H18 H 0.5749 0.4301 0.2993 0.036 Uiso 1 1 calc R
C19 C 0.6434(5) 0.5026(2) 0.2999(7) 0.0238(14) Uani 1 1 d .
C20 C 0.6322(4) 0.5568(2) 0.3379(7) 0.0268(13) Uani 1 1 d .
H20 H 0.6848 0.5814 0.3279 0.032 Uiso 1 1 calc R
C21 C 0.5471(4) 0.5750(3) 0.3890(7) 0.0263(14) Uani 1 1 d .
H21 H 0.5407 0.6121 0.4123 0.032 Uiso 1 1 calc R
C22 C 0.7341(4) 0.4821(2) 0.2426(7) 0.0227(13) Uani 1 1 d .
H22 H 0.7343 0.4450 0.2148 0.027 Uiso 1 1 calc R
C23 C 0.8147(4) 0.5099(2) 0.2262(7) 0.0237(14) Uani 1 1 d .
H23 H 0.8143 0.5471 0.2522 0.028 Uiso 1 1 calc R
C24 C 0.9056(4) 0.4887(3) 0.1712(7) 0.0235(13) Uani 1 1 d .
C25 C 0.9085(5) 0.4371(3) 0.1076(7) 0.0259(14) Uani 1 1 d .
H25 H 0.8505 0.4149 0.0957 0.031 Uiso 1 1 calc R
C26 C 0.9984(4) 0.4183(2) 0.0611(6) 0.0208(12) Uani 1 1 d .
H26 H 0.9996 0.3832 0.0167 0.025 Uiso 1 1 calc R
C27 C 1.0785(4) 0.4986(2) 0.1365(6) 0.0192(12) Uani 1 1 d .
H27 H 1.1371 0.5204 0.1489 0.023 Uiso 1 1 calc R
C28 C 0.9916(4) 0.5194(2) 0.1801(7) 0.0223(13) Uani 1 1 d .
H28 H 0.9910 0.5556 0.2168 0.027 Uiso 1 1 calc R
C29 C 0.8136(6) 0.3410(3) 0.6697(15) 0.064(3) Uani 1 1 d .
H29 H 0.8701 0.3491 0.6193 0.077 Uiso 1 1 calc R
C30 C 0.6397(5) 0.3112(3) 0.6380(13) 0.070(3) Uani 1 1 d .
H30A H 0.5868 0.3375 0.6014 0.105 Uiso 1 1 calc R
H30B H 0.6533 0.3111 0.7559 0.105 Uiso 1 1 calc R
H30C H 0.6176 0.2753 0.5992 0.105 Uiso 1 1 calc R
C31 C 0.7278(6) 0.3212(3) 0.3981(12) 0.066(3) Uani 1 1 d .
H31A H 0.7928 0.3320 0.3702 0.099 Uiso 1 1 calc R
H31B H 0.6751 0.3447 0.3428 0.099 Uiso 1 1 calc R
H31C H 0.7135 0.2838 0.3646 0.099 Uiso 1 1 calc R
O1W O 0.7194(19) 0.3328(11) 0.049(4) 0.51(2) Uani 1 1 d .

loop_
_atom_site_aniso_label
_atom_site_aniso_U_11
_atom_site_aniso_U_22
_atom_site_aniso_U_33
_atom_site_aniso_U_23
_atom_site_aniso_U_13
_atom_site_aniso_U_12
Zn1 0.0164(3) 0.0208(3) 0.0152(3) -0.0009(3) 0.00296(19) 0.0000(3)
O1 0.026(2) 0.021(2) 0.028(2) 0.0087(19) 0.0037(18) 0.0027(19)
O2 0.047(3) 0.033(2) 0.021(2) 0.0025(19) -0.0044(19) 0.000(2)
O3 0.020(2) 0.020(2) 0.030(2) -0.0033(19) 0.0038(17) 0.0011(17)
O4 0.0184(19) 0.023(2) 0.024(2) -0.0014(18) 0.0077(16) 0.0032(17)
O5 0.047(3) 0.034(3) 0.129(6) -0.027(4) 0.026(4) -0.003(3)
N1 0.016(2) 0.022(3) 0.014(3) -0.001(2) 0.0054(19) 0.000(2)
N2 0.029(3) 0.016(3) 0.019(3) 0.001(2) 0.003(2) 0.002(2)
N3 0.022(3) 0.030(3) 0.118(7) -0.019(4) 0.022(3) -0.003(3)
C1 0.018(3) 0.031(3) 0.020(3) 0.008(3) -0.003(2) -0.004(3)
C2 0.014(3) 0.023(3) 0.021(3) 0.008(2) 0.002(2) 0.001(2)
C3 0.014(3) 0.030(4) 0.021(3) 0.003(3) 0.004(2) 0.006(3)
C4 0.023(3) 0.035(4) 0.022(3) -0.002(3) 0.005(2) 0.004(3)
C5 0.019(3) 0.022(3) 0.025(3) 0.002(3) 0.000(2) -0.001(2)
C6 0.027(3) 0.024(3) 0.024(3) 0.004(2) 0.005(2) 0.004(3)
C7 0.029(3) 0.027(3) 0.018(3) -0.002(2) 0.002(2) 0.000(3)
C8 0.020(3) 0.029(3) 0.022(3) 0.003(3) 0.003(2) -0.002(3)
C9 0.019(3) 0.035(4) 0.018(3) 0.001(3) 0.001(2) 0.005(3)
C10 0.014(3) 0.030(4) 0.024(3) 0.004(3) 0.001(2) 0.001(3)
C11 0.021(3) 0.031(3) 0.012(3) -0.003(2) 0.001(2) -0.002(2)
C12 0.015(3) 0.022(3) 0.024(3) 0.000(2) 0.004(2) -0.001(2)
C13 0.029(3) 0.026(3) 0.024(3) -0.007(3) 0.003(3) 0.007(3)
C14 0.026(3) 0.018(3) 0.034(4) 0.002(3) 0.002(3) 0.007(3)
C15 0.023(3) 0.019(3) 0.011(3) 0.004(2) -0.002(2) 0.003(3)
C16 0.017(3) 0.031(3) 0.017(3) 0.001(3) 0.008(2) 0.002(3)
C17 0.021(3) 0.030(4) 0.041(4) -0.005(3) 0.018(3) 0.004(3)
C18 0.022(3) 0.025(3) 0.046(4) -0.009(3) 0.012(3) 0.001(3)
C19 0.022(3) 0.025(3) 0.026(3) 0.001(3) 0.008(3) 0.005(3)
C20 0.024(3) 0.025(3) 0.034(3) 0.006(3) 0.013(3) -0.004(3)
C21 0.025(3) 0.024(3) 0.029(3) -0.002(3) 0.004(3) 0.000(3)
C22 0.019(3) 0.022(3) 0.028(3) 0.002(3) 0.003(2) 0.004(2)
C23 0.027(3) 0.018(3) 0.027(3) -0.009(3) 0.006(3) 0.003(3)
C24 0.023(3) 0.033(4) 0.015(3) -0.002(3) 0.003(2) -0.004(3)
C25 0.021(3) 0.028(4) 0.030(3) 0.002(3) 0.007(3) 0.000(3)
C26 0.021(3) 0.023(3) 0.019(3) 0.001(2) 0.006(2) -0.003(3)
C27 0.021(3) 0.021(3) 0.015(3) -0.001(2) 0.000(2) -0.002(2)
C28 0.024(3) 0.017(3) 0.027(3) -0.003(2) 0.007(2) 0.004(3)
C29 0.026(4) 0.028(4) 0.140(9) -0.020(5) 0.019(5) 0.001(3)
C30 0.032(4) 0.052(5) 0.132(9) -0.034(5) 0.034(5) -0.016(4)
C31 0.030(4) 0.037(5) 0.132(9) 0.009(5) 0.013(5) -0.001(4)
O1W 0.38(3) 0.54(4) 0.60(5) 0.30(4) 0.03(3) -0.04(3)

loop_
_atom_type_symbol
_atom_type_description
_atom_type_scat_dispersion_real
_atom_type_scat_dispersion_imag
_atom_type_scat_source
C C 0.0033 0.0016 'International Tables Vol C Tables 4.2.6.8 and 6.1.1.4'
H H 0.0000 0.0000 'International Tables Vol C Tables 4.2.6.8 and 6.1.1.4'
N N 0.0061 0.0033 'International Tables Vol C Tables 4.2.6.8 and 6.1.1.4'
O O 0.0106 0.0060 'International Tables Vol C Tables 4.2.6.8 and 6.1.1.4'
Zn Zn 0.2839 1.4301 'International Tables Vol C Tables 4.2.6.8 and 6.1.1.4'

loop_
_geom_angle_atom_site_label_1
_geom_angle_atom_site_label_2
_geom_angle_atom_site_label_3
_geom_angle
_geom_angle_site_symmetry_1
_geom_angle_site_symmetry_3
O1 Zn1 N1 132.27(16) . 4_566
O1 Zn1 O3 105.62(18) . .
N1 Zn1 O3 114.62(17) 4_566 .
O1 Zn1 N2 97.63(19) . 2_465
N1 Zn1 N2 96.84(19) 4_566 2_465
O3 Zn1 N2 103.6(2) . 2_465
O1 Zn1 O4 93.86(15) . .
N1 Zn1 O4 84.61(16) 4_566 .
O3 Zn1 O4 60.85(15) . .
N2 Zn1 O4 162.87(17) 2_465 .
O1 Zn1 C15 100.27(18) . .
N1 Zn1 C15 101.32(19) 4_566 .
O3 Zn1 C15 30.91(17) . .
N2 Zn1 C15 134.3(2) 2_465 .
O4 Zn1 C15 29.97(17) . .
C1 O1 Zn1 112.7(4) . .
C15 O3 Zn1 92.6(3) . .
C15 O4 Zn1 83.8(3) . .
C12 N1 C13 117.4(5) . .
C12 N1 Zn1 120.2(4) . 4_463
C13 N1 Zn1 121.6(4) . 4_463
C27 N2 C26 117.6(5) . .
C27 N2 Zn1 127.2(4) . 2_664
C26 N2 Zn1 115.0(4) . 2_664
C29 N3 C30 122.1(9) . .
C29 N3 C31 120.9(8) . .
C30 N3 C31 117.0(6) . .
O2 C1 O1 123.2(5) . .
O2 C1 C2 120.7(5) . .
O1 C1 C2 116.0(5) . .
C3 C2 C7 118.9(5) . .
C3 C2 C1 121.2(5) . .
C7 C2 C1 119.9(5) . .
C4 C3 C2 120.1(6) . .
C4 C3 H3 119.9 . .
C2 C3 H3 119.9 . .
C3 C4 C5 122.0(6) . .
C3 C4 H4 119.0 . .
C5 C4 H4 119.0 . .
C4 C5 C6 117.8(5) . .
C4 C5 C8 119.3(5) . .
C6 C5 C8 123.0(5) . .
C7 C6 C5 120.6(5) . .
C7 C6 H6 119.7 . .
C5 C6 H6 119.7 . .
C6 C7 C2 120.6(5) . .
C6 C7 H7 119.7 . .
C2 C7 H7 119.7 . .
C9 C8 C5 126.0(6) . .
C9 C8 H8 117.0 . .
C5 C8 H8 117.0 . .
C8 C9 C10 125.8(6) . .
C8 C9 H9 117.1 . .
C10 C9 H9 117.1 . .
C11 C10 C14 117.1(6) . .
C11 C10 C9 120.2(6) . .
C14 C10 C9 122.7(6) . .
C10 C11 C12 120.6(5) . .
C10 C11 H11 119.7 . .
C12 C11 H11 119.7 . .
N1 C12 C11 122.1(5) . .
N1 C12 H12 118.9 . .
C11 C12 H12 118.9 . .
N1 C13 C14 123.5(6) . .
N1 C13 H13 118.2 . .
C14 C13 H13 118.2 . .
C13 C14 C10 119.2(6) . .
C13 C14 H14 120.4 . .
C10 C14 H14 120.4 . .
O4 C15 O3 122.6(5) . .
O4 C15 C16 118.0(5) . .
O3 C15 C16 119.3(5) . .
O4 C15 Zn1 66.2(3) . .
O3 C15 Zn1 56.5(3) . .
C16 C15 Zn1 173.3(4) . .
C17 C16 C21 119.0(5) . .
C17 C16 C15 121.6(5) . .
C21 C16 C15 119.4(6) . .
C16 C17 C18 119.8(6) . .
C16 C17 H17 120.1 . .
C18 C17 H17 120.1 . .
C19 C18 C17 120.9(6) . .
C19 C18 H18 119.6 . .
C17 C18 H18 119.6 . .
C18 C19 C20 118.3(5) . .
C18 C19 C22 119.4(6) . .
C20 C19 C22 122.2(6) . .
C21 C20 C19 121.2(5) . .
C21 C20 H20 119.4 . .
C19 C20 H20 119.4 . .
C20 C21 C16 120.7(6) . .
C20 C21 H21 119.6 . .
C16 C21 H21 119.6 . .
C23 C22 C19 126.5(6) . .
C23 C22 H22 116.7 . .
C19 C22 H22 116.7 . .
C22 C23 C24 126.0(6) . .
C22 C23 H23 117.0 . .
C24 C23 H23 117.0 . .
C28 C24 C25 117.2(6) . .
C28 C24 C23 121.2(6) . .
C25 C24 C23 121.6(6) . .
C24 C25 C26 119.2(6) . .
C24 C25 H25 120.4 . .
C26 C25 H25 120.4 . .
N2 C26 C25 122.4(6) . .
N2 C26 H26 118.8 . .
C25 C26 H26 118.8 . .
N2 C27 C28 122.2(5) . .
N2 C27 H27 118.9 . .
C28 C27 H27 118.9 . .
C24 C28 C27 121.2(5) . .
C24 C28 H28 119.4 . .
C27 C28 H28 119.4 . .
O5 C29 N3 126.0(9) . .
O5 C29 H29 117.0 . .
N3 C29 H29 117.0 . .
N3 C30 H30A 109.5 . .
N3 C30 H30B 109.5 . .
H30A C30 H30B 109.5 . .
N3 C30 H30C 109.5 . .
H30A C30 H30C 109.5 . .
H30B C30 H30C 109.5 . .
N3 C31 H31A 109.5 . .
N3 C31 H31B 109.5 . .
H31A C31 H31B 109.5 . .
N3 C31 H31C 109.5 . .
H31A C31 H31C 109.5 . .
H31B C31 H31C 109.5 . .

loop_
_geom_bond_atom_site_label_1
_geom_bond_atom_site_label_2
_geom_bond_distance
_geom_bond_site_symmetry_2
Zn1 O1 1.959(4) .
Zn1 N1 2.047(5) 4_566
Zn1 O3 2.071(4) .
Zn1 N2 2.079(5) 2_465
Zn1 O4 2.283(4) .
Zn1 C15 2.481(6) .
O1 C1 1.289(7) .
O2 C1 1.236(7) .
O3 C15 1.276(7) .
O4 C15 1.247(7) .
O5 C29 1.224(11) .
N1 C12 1.333(7) .
N1 C13 1.347(7) .
N1 Zn1 2.047(5) 4_463
N2 C27 1.347(7) .
N2 C26 1.352(7) .
N2 Zn1 2.079(5) 2_664
N3 C29 1.325(10) .
N3 C30 1.456(9) .
N3 C31 1.485(11) .
C1 C2 1.498(8) .
C2 C3 1.393(8) .
C2 C7 1.394(8) .
C3 C4 1.377(8) .
C3 H3 0.9500 .
C4 C5 1.384(9) .
C4 H4 0.9500 .
C5 C6 1.409(8) .
C5 C8 1.467(7) .
C6 C7 1.382(8) .
C6 H6 0.9500 .
C7 H7 0.9500 .
C8 C9 1.323(8) .
C8 H8 0.9500 .
C9 C10 1.468(9) .
C9 H9 0.9500 .
C10 C11 1.373(9) .
C10 C14 1.398(9) .
C11 C12 1.387(7) .
C11 H11 0.9500 .
C12 H12 0.9500 .
C13 C14 1.366(8) .
C13 H13 0.9500 .
C14 H14 0.9500 .
C15 C16 1.515(7) .
C16 C17 1.380(9) .
C16 C21 1.399(8) .
C17 C18 1.408(7) .
C17 H17 0.9500 .
C18 C19 1.379(8) .
C18 H18 0.9500 .
C19 C20 1.396(8) .
C19 C22 1.473(8) .
C20 C21 1.365(8) .
C20 H20 0.9500 .
C21 H21 0.9500 .
C22 C23 1.313(8) .
C22 H22 0.9500 .
C23 C24 1.473(8) .
C23 H23 0.9500 .
C24 C28 1.381(8) .
C24 C25 1.390(9) .
C25 C26 1.411(8) .
C25 H25 0.9500 .
C26 H26 0.9500 .
C27 C28 1.382(7) .
C27 H27 0.9500 .
C28 H28 0.9500 .
C29 H29 0.9500 .
C30 H30A 0.9800 .
C30 H30B 0.9800 .
C30 H30C 0.9800 .
C31 H31A 0.9800 .
C31 H31B 0.9800 .
C31 H31C 0.9800 .

loop_
_geom_torsion_atom_site_label_1
_geom_torsion_atom_site_label_2
_geom_torsion_atom_site_label_3
_geom_torsion_atom_site_label_4
_geom_torsion
_geom_torsion_site_symmetry_1
N1 Zn1 O1 C1 -12.9(5) 4_566
O3 Zn1 O1 C1 -159.9(4) .
N2 Zn1 O1 C1 93.6(4) 2_465
O4 Zn1 O1 C1 -99.1(4) .
C15 Zn1 O1 C1 -128.6(4) .
O1 Zn1 O3 C15 83.9(3) .
N1 Zn1 O3 C15 -69.8(4) 4_566
N2 Zn1 O3 C15 -174.0(3) 2_465
O4 Zn1 O3 C15 -1.8(3) .
O1 Zn1 O4 C15 -103.9(3) .
N1 Zn1 O4 C15 123.9(3) 4_566
O3 Zn1 O4 C15 1.8(3) .
N2 Zn1 O4 C15 28.2(7) 2_465
Zn1 O1 C1 O2 -2.4(7) .
Zn1 O1 C1 C2 -179.2(3) .
O2 C1 C2 C3 179.7(5) .
O1 C1 C2 C3 -3.5(8) .
O2 C1 C2 C7 -1.2(8) .
O1 C1 C2 C7 175.7(5) .
C7 C2 C3 C4 -0.1(8) .
C1 C2 C3 C4 179.1(5) .
C2 C3 C4 C5 0.5(9) .
C3 C4 C5 C6 -0.4(9) .
C3 C4 C5 C8 -179.6(5) .
C4 C5 C6 C7 -0.1(8) .
C8 C5 C6 C7 179.0(5) .
C5 C6 C7 C2 0.5(8) .
C3 C2 C7 C6 -0.4(8) .
C1 C2 C7 C6 -179.6(5) .
C4 C5 C8 C9 179.7(6) .
C6 C5 C8 C9 0.5(9) .
C5 C8 C9 C10 177.6(5) .
C8 C9 C10 C11 -166.7(6) .
C8 C9 C10 C14 12.0(10) .
C14 C10 C11 C12 -0.2(8) .
C9 C10 C11 C12 178.6(5) .
C13 N1 C12 C11 -0.4(8) .
Zn1 N1 C12 C11 -170.6(4) 4_463
C10 C11 C12 N1 0.4(8) .
C12 N1 C13 C14 0.3(8) .
Zn1 N1 C13 C14 170.3(5) 4_463
N1 C13 C14 C10 -0.1(9) .
C11 C10 C14 C13 0.1(9) .
C9 C10 C14 C13 -178.7(5) .
Zn1 O4 C15 O3 -3.0(5) .
Zn1 O4 C15 C16 174.2(5) .
Zn1 O3 C15 O4 3.3(6) .
Zn1 O3 C15 C16 -173.8(4) .
O1 Zn1 C15 O4 79.8(3) .
N1 Zn1 C15 O4 -57.4(3) 4_566
O3 Zn1 C15 O4 -176.9(5) .
N2 Zn1 C15 O4 -168.8(3) 2_465
O1 Zn1 C15 O3 -103.3(3) .
N1 Zn1 C15 O3 119.5(3) 4_566
N2 Zn1 C15 O3 8.1(5) 2_465
O4 Zn1 C15 O3 176.9(5) .
O1 Zn1 C15 C16 -50(4) .
N1 Zn1 C15 C16 172(4) 4_566
O3 Zn1 C15 C16 53(3) .
N2 Zn1 C15 C16 61(4) 2_465
O4 Zn1 C15 C16 -130(4) .
O4 C15 C16 C17 -176.8(5) .
O3 C15 C16 C17 0.5(9) .
Zn1 C15 C16 C17 -49(4) .
O4 C15 C16 C21 1.2(8) .
O3 C15 C16 C21 178.5(5) .
Zn1 C15 C16 C21 129(3) .
C21 C16 C17 C18 1.1(9) .
C15 C16 C17 C18 179.2(5) .
C16 C17 C18 C19 -2.2(10) .
C17 C18 C19 C20 2.6(10) .
C17 C18 C19 C22 -178.8(5) .
C18 C19 C20 C21 -2.1(9) .
C22 C19 C20 C21 179.3(5) .
C19 C20 C21 C16 1.1(9) .
C17 C16 C21 C20 -0.7(9) .
C15 C16 C21 C20 -178.8(5) .
C18 C19 C22 C23 -175.8(7) .
C20 C19 C22 C23 2.8(10) .
C19 C22 C23 C24 179.0(5) .
C22 C23 C24 C28 -170.6(6) .
C22 C23 C24 C25 9.7(10) .
C28 C24 C25 C26 2.1(9) .
C23 C24 C25 C26 -178.2(5) .
C27 N2 C26 C25 -1.7(8) .
Zn1 N2 C26 C25 174.0(4) 2_664
C24 C25 C26 N2 0.6(9) .
C26 N2 C27 C28 0.0(8) .
Zn1 N2 C27 C28 -175.1(4) 2_664
C25 C24 C28 C27 -3.8(9) .
C23 C24 C28 C27 176.5(5) .
N2 C27 C28 C24 2.8(9) .
C30 N3 C29 O5 -1.2(13) .
C31 N3 C29 O5 -179.3(8) .
